data_7237781
loop_
_publ_author_name
'Peng, Jiang'
'Ye, Kaiqi'
'Liu, Cheng'
'Sun, Jingbo'
'Lu, Ran'

_publ_section_title
;
 The photomechanic effects of the molecular crystals based on
 5-chloro-2-(naphthalenylvinyl)benzoxazols fueled by topo-photochemical
 reactions
;
_journal_issue 18
_journal_name_full 'Journal of Materials Chemistry C'
_journal_page_first 5433
_journal_paper_doi 10.1039/C9TC01084J
_journal_volume 7
_journal_year 2019
_chemical_formula_moiety 'C19 H12 Cl N O'
_chemical_formula_sum 'C19 H12 Cl N O'
_chemical_formula_weight 305.75
_space_group_crystal_system monoclinic
_space_group_IT_number 15
_space_group_name_Hall '-C 2yc'
_space_group_name_H-M_alt 'C 1 2/c 1'
_atom_sites_solution_hydrogens geom
_atom_sites_solution_primary iterative
_audit_block_doi 10.5517/ccdc.csd.cc21xkwf
_audit_creation_date 2019-03-19
_audit_creation_method
;
Olex2 1.2
(compiled 2018.04.18 svn.r3501 for OlexSys, GUI svn.r5488)
;
_audit_update_record
;
2019-03-20 deposited with the CCDC.	2019-04-16 downloaded from the CCDC.
;
_cell_angle_alpha 90
_cell_angle_beta 90.288(4)
_cell_angle_gamma 90
_cell_formula_units_Z 8
_cell_length_a 23.323(2)
_cell_length_b 3.8319(3)
_cell_length_c 31.479(3)
_cell_measurement_reflns_used 8767
_cell_measurement_temperature 149(2)
_cell_measurement_theta_max 29.646
_cell_measurement_theta_min 3.115
_cell_volume 2813.3(4)
_computing_cell_refinement 'SAINT V8.38A (?, 2016)'
_computing_data_reduction 'SAINT V8.38A (?, 2016)'
_computing_molecular_graphics 'Olex2 (Dolomanov et al., 2009)'
_computing_publication_material 'Olex2 (Dolomanov et al., 2009)'
_computing_structure_refinement 'XL (Sheldrick, 2008)'
_computing_structure_solution 'olex2.solve (Bourhis et al., 2015)'
_diffrn_ambient_temperature 149.25
_diffrn_measured_fraction_theta_full 0.998
_diffrn_measured_fraction_theta_max 0.998
_diffrn_measurement_device_type 'Bruker APEX-II CCD'
_diffrn_measurement_method '\f and \w scans'
_diffrn_radiation_type MoK\a
_diffrn_radiation_wavelength 0.71073
_diffrn_reflns_av_R_equivalents 0.0384
_diffrn_reflns_av_unetI/netI 0.0348
_diffrn_reflns_Laue_measured_fraction_full 0.998
_diffrn_reflns_Laue_measured_fraction_max 0.998
_diffrn_reflns_limit_h_max 32
_diffrn_reflns_limit_h_min -32
_diffrn_reflns_limit_k_max 5
_diffrn_reflns_limit_k_min -5
_diffrn_reflns_limit_l_max 43
_diffrn_reflns_limit_l_min -43
_diffrn_reflns_number 17237
_diffrn_reflns_point_group_measured_fraction_full 0.998
_diffrn_reflns_point_group_measured_fraction_max 0.998
_diffrn_reflns_theta_full 25.242
_diffrn_reflns_theta_max 29.653
_diffrn_reflns_theta_min 3.116
_diffrn_standards_number 0
_exptl_absorpt_coefficient_mu 0.272
_exptl_absorpt_correction_type none
_exptl_crystal_colour yellow
_exptl_crystal_colour_primary yellow
_exptl_crystal_density_diffrn 1.444
_exptl_crystal_description needle
_exptl_crystal_F_000 1264
_exptl_crystal_size_max 0.13
_exptl_crystal_size_mid 0.12
_exptl_crystal_size_min 0.11
_refine_diff_density_max 0.347
_refine_diff_density_min -0.275
_refine_diff_density_rms 0.063
_refine_ls_extinction_method none
_refine_ls_goodness_of_fit_ref 1.228
_refine_ls_hydrogen_treatment constr
_refine_ls_matrix_type full
_refine_ls_number_parameters 199
_refine_ls_number_reflns 3978
_refine_ls_number_restraints 0
_refine_ls_restrained_S_all 1.228
_refine_ls_R_factor_all 0.0751
_refine_ls_R_factor_gt 0.0604
_refine_ls_shift/su_max 0.000
_refine_ls_shift/su_mean 0.000
_refine_ls_structure_factor_coef Fsqd
_refine_ls_weighting_details 'w=1/[\s^2^(Fo^2^)+(0.0289P)^2^+5.6123P] where P=(Fo^2^+2Fc^2^)/3'
_refine_ls_weighting_scheme calc
_refine_ls_wR_factor_gt 0.1146
_refine_ls_wR_factor_ref 0.1195
_reflns_Friedel_coverage 0.000
_reflns_number_gt 3383
_reflns_number_total 3978
_reflns_threshold_expression 'I > 2\s(I)'
_cod_data_source_file c9tc01084j10.cif
_cod_data_source_block BOV1N
_cod_original_cell_volume 2813.2(5)
_cod_database_code 7237781
_shelx_shelxl_version_number 2014/7
_shelx_space_group_comment
;
The symmetry employed for this shelxl refinement is uniquely defined
by the following loop, which should always be used as a source of
symmetry information in preference to the above space-group names.
They are only intended as comments.
;
_shelx_estimated_absorpt_t_max 0.971
_shelx_estimated_absorpt_t_min 0.966
_olex2_refinement_description
;
1. Fixed Uiso
 At 1.2 times of:
  All C(H) groups
2.a Aromatic/amide H refined with riding coordinates:
 C2(H2), C5(H5), C6(H6), C9(H9), C10(H10), C11(H11), C12(H12), C13(H13),
 C15(H15), C16(H16), C17(H17), C19(H19)
;
_olex2_submission_special_instructions 'No special instructions were received'

loop_
_space_group_symop_operation_xyz
'x, y, z'
'-x, y, -z+1/2'
'x+1/2, y+1/2, z'
'-x+1/2, y+1/2, -z+1/2'
'-x, -y, -z'
'x, -y, z-1/2'
'-x+1/2, -y+1/2, -z'
'x+1/2, -y+1/2, z-1/2'

loop_
_atom_site_label
_atom_site_type_symbol
_atom_site_fract_x
_atom_site_fract_y
_atom_site_fract_z
_atom_site_U_iso_or_equiv
_atom_site_adp_type
_atom_site_occupancy
_atom_site_site_symmetry_order
_atom_site_calc_flag
_atom_site_refinement_flags_posn
Cl1 Cl 0.57643(2) -0.20509(15) 0.66172(2) 0.02789(14) Uani 1 1 d .
O1 O 0.59320(6) 0.3946(4) 0.49246(4) 0.0200(3) Uani 1 1 d .
N1 N 0.67743(7) 0.2846(5) 0.52645(5) 0.0216(4) Uani 1 1 d .
C1 C 0.57855(9) -0.0295(5) 0.61057(6) 0.0195(4) Uani 1 1 d .
C2 C 0.63180(8) 0.0354(5) 0.59284(6) 0.0197(4) Uani 1 1 d .
H2 H 0.6664 -0.0168 0.6075 0.024 Uiso 1 1 calc R
C3 C 0.63172(8) 0.1810(5) 0.55238(6) 0.0179(4) Uani 1 1 d .
C4 C 0.65270(8) 0.4040(5) 0.49219(6) 0.0188(4) Uani 1 1 d .
C5 C 0.68074(9) 0.5357(6) 0.45455(6) 0.0216(4) Uani 1 1 d .
H5 H 0.7214 0.5512 0.4546 0.026 Uiso 1 1 calc R
C6 C 0.65221(8) 0.6369(5) 0.41958(6) 0.0187(4) Uani 1 1 d .
H6 H 0.6115 0.6291 0.4206 0.022 Uiso 1 1 calc R
C7 C 0.67830(8) 0.7589(5) 0.37975(6) 0.0172(4) Uani 1 1 d .
C8 C 0.64711(8) 0.7358(5) 0.34036(5) 0.0157(3) Uani 1 1 d .
C9 C 0.59098(8) 0.5906(5) 0.33694(6) 0.0196(4) Uani 1 1 d .
H9 H 0.5729 0.4992 0.3615 0.023 Uiso 1 1 calc R
C10 C 0.56274(9) 0.5813(6) 0.29856(6) 0.0229(4) Uani 1 1 d .
H10 H 0.5253 0.4842 0.2970 0.027 Uiso 1 1 calc R
C11 C 0.58856(9) 0.7139(6) 0.26145(6) 0.0236(4) Uani 1 1 d .
H11 H 0.5683 0.7089 0.2352 0.028 Uiso 1 1 calc R
C12 C 0.52699(9) 0.0427(6) 0.58975(6) 0.0224(4) Uani 1 1 d .
H12 H 0.4916 -0.0055 0.6034 0.027 Uiso 1 1 calc R
C13 C 0.52710(9) 0.1857(6) 0.54892(6) 0.0234(4) Uani 1 1 d .
H13 H 0.4926 0.2347 0.5339 0.028 Uiso 1 1 calc R
C14 C 0.58024(8) 0.2514(5) 0.53163(6) 0.0180(4) Uani 1 1 d .
C15 C 0.73294(8) 0.8990(5) 0.37983(6) 0.0206(4) Uani 1 1 d .
H15 H 0.7531 0.9209 0.4060 0.025 Uiso 1 1 calc R
C16 C 0.75938(9) 1.0101(6) 0.34190(6) 0.0221(4) Uani 1 1 d .
H16 H 0.7976 1.0964 0.3426 0.026 Uiso 1 1 calc R
C17 C 0.73009(8) 0.9938(5) 0.30412(6) 0.0205(4) Uani 1 1 d .
H17 H 0.7480 1.0729 0.2788 0.025 Uiso 1 1 calc R
C18 C 0.67348(8) 0.8604(5) 0.30230(5) 0.0164(4) Uani 1 1 d .
C19 C 0.64262(9) 0.8493(5) 0.26330(6) 0.0200(4) Uani 1 1 d .
H19 H 0.6598 0.9373 0.2382 0.024 Uiso 1 1 calc R

loop_
_atom_site_aniso_label
_atom_site_aniso_U_11
_atom_site_aniso_U_22
_atom_site_aniso_U_33
_atom_site_aniso_U_23
_atom_site_aniso_U_13
_atom_site_aniso_U_12
Cl1 0.0403(3) 0.0289(3) 0.0145(2) 0.00439(19) 0.00536(18) -0.0010(2)
O1 0.0194(6) 0.0284(8) 0.0121(6) 0.0027(5) -0.0007(5) 0.0040(6)
N1 0.0208(8) 0.0291(9) 0.0149(7) 0.0037(7) 0.0002(6) 0.0027(7)
C1 0.0307(10) 0.0159(9) 0.0120(8) -0.0004(7) 0.0020(7) 0.0000(8)
C2 0.0219(9) 0.0245(10) 0.0126(8) -0.0001(7) -0.0032(7) 0.0019(8)
C3 0.0206(9) 0.0199(9) 0.0132(8) -0.0020(7) -0.0001(6) 0.0012(8)
C4 0.0191(9) 0.0232(10) 0.0141(8) -0.0004(7) -0.0001(7) 0.0019(8)
C5 0.0219(9) 0.0278(11) 0.0151(8) 0.0024(8) 0.0032(7) 0.0028(8)
C6 0.0207(9) 0.0197(10) 0.0156(8) 0.0006(7) 0.0028(7) 0.0024(8)
C7 0.0199(9) 0.0173(9) 0.0143(8) 0.0006(7) 0.0020(6) 0.0036(7)
C8 0.0183(8) 0.0142(9) 0.0145(7) -0.0003(7) 0.0024(6) 0.0033(7)
C9 0.0202(9) 0.0214(10) 0.0172(8) 0.0022(7) 0.0040(7) 0.0000(8)
C10 0.0186(9) 0.0265(11) 0.0234(9) 0.0012(8) -0.0013(7) -0.0023(8)
C11 0.0261(10) 0.0261(11) 0.0185(9) 0.0001(8) -0.0038(7) 0.0006(9)
C12 0.0233(9) 0.0232(10) 0.0210(9) -0.0006(8) 0.0058(7) 0.0001(8)
C13 0.0206(9) 0.0286(11) 0.0208(9) 0.0005(8) -0.0008(7) 0.0033(9)
C14 0.0218(9) 0.0187(9) 0.0134(7) 0.0001(7) -0.0007(6) 0.0032(8)
C15 0.0228(9) 0.0228(10) 0.0162(8) -0.0009(7) -0.0013(7) 0.0020(8)
C16 0.0190(9) 0.0231(10) 0.0242(9) -0.0005(8) 0.0023(7) -0.0040(8)
C17 0.0227(9) 0.0202(10) 0.0187(9) 0.0013(7) 0.0058(7) -0.0018(8)
C18 0.0210(9) 0.0147(9) 0.0135(8) 0.0002(7) 0.0029(6) 0.0016(7)
C19 0.0266(10) 0.0196(10) 0.0139(8) 0.0021(7) 0.0015(7) 0.0027(8)

loop_
_atom_type_symbol
_atom_type_description
_atom_type_scat_dispersion_real
_atom_type_scat_dispersion_imag
_atom_type_scat_source
C C 0.0033 0.0016 'International Tables Vol C Tables 4.2.6.8 and 6.1.1.4'
H H 0.0000 0.0000 'International Tables Vol C Tables 4.2.6.8 and 6.1.1.4'
N N 0.0061 0.0033 'International Tables Vol C Tables 4.2.6.8 and 6.1.1.4'
O O 0.0106 0.0060 'International Tables Vol C Tables 4.2.6.8 and 6.1.1.4'
Cl Cl 0.1484 0.1585 'International Tables Vol C Tables 4.2.6.8 and 6.1.1.4'

loop_
_geom_angle_atom_site_label_1
_geom_angle_atom_site_label_2
_geom_angle_atom_site_label_3
_geom_angle
C14 O1 C4 103.81(14)
C4 N1 C3 104.25(16)
C2 C1 Cl1 118.02(15)
C2 C1 C12 123.18(17)
C12 C1 Cl1 118.79(15)
C1 C2 H2 121.8
C1 C2 C3 116.32(18)
C3 C2 H2 121.8
C2 C3 N1 130.45(18)
C14 C3 N1 109.18(16)
C14 C3 C2 120.36(18)
O1 C4 C5 118.04(16)
N1 C4 O1 115.09(16)
N1 C4 C5 126.86(18)
C4 C5 H5 118.4
C6 C5 C4 123.27(18)
C6 C5 H5 118.4
C5 C6 H6 117.1
C5 C6 C7 125.83(18)
C7 C6 H6 117.1
C8 C7 C6 120.36(17)
C15 C7 C6 120.42(17)
C15 C7 C8 119.21(16)
C9 C8 C7 123.36(16)
C9 C8 C18 117.70(16)
C18 C8 C7 118.93(17)
C8 C9 H9 119.6
C10 C9 C8 120.84(17)
C10 C9 H9 119.6
C9 C10 H10 119.5
C9 C10 C11 120.92(19)
C11 C10 H10 119.5
C10 C11 H11 120.0
C19 C11 C10 119.97(18)
C19 C11 H11 120.0
C1 C12 H12 119.8
C1 C12 C13 120.30(18)
C13 C12 H12 119.8
C12 C13 H13 121.9
C14 C13 C12 116.14(18)
C14 C13 H13 121.9
O1 C14 C3 107.66(16)
C13 C14 O1 128.65(17)
C13 C14 C3 123.69(17)
C7 C15 H15 119.3
C7 C15 C16 121.45(18)
C16 C15 H15 119.3
C15 C16 H16 119.9
C17 C16 C15 120.15(18)
C17 C16 H16 119.9
C16 C17 H17 119.6
C16 C17 C18 120.81(17)
C18 C17 H17 119.6
C17 C18 C8 119.39(17)
C17 C18 C19 120.92(17)
C19 C18 C8 119.69(17)
C11 C19 C18 120.82(17)
C11 C19 H19 119.6
C18 C19 H19 119.6

loop_
_geom_bond_atom_site_label_1
_geom_bond_atom_site_label_2
_geom_bond_distance
Cl1 C1 1.7460(19)
O1 C4 1.388(2)
O1 C14 1.384(2)
N1 C3 1.403(2)
N1 C4 1.303(2)
C1 C2 1.387(3)
C1 C12 1.394(3)
C2 H2 0.9500
C2 C3 1.391(2)
C3 C14 1.390(3)
C4 C5 1.447(3)
C5 H5 0.9500
C5 C6 1.341(3)
C6 H6 0.9500
C6 C7 1.473(2)
C7 C8 1.437(2)
C7 C15 1.383(3)
C8 C9 1.426(3)
C8 C18 1.432(2)
C9 H9 0.9500
C9 C10 1.374(3)
C10 H10 0.9500
C10 C11 1.411(3)
C11 H11 0.9500
C11 C19 1.364(3)
C12 H12 0.9500
C12 C13 1.397(3)
C13 H13 0.9500
C13 C14 1.379(3)
C15 H15 0.9500
C15 C16 1.412(3)
C16 H16 0.9500
C16 C17 1.370(3)
C17 H17 0.9500
C17 C18 1.417(3)
C18 C19 1.421(3)
C19 H19 0.9500

loop_
_geom_torsion_atom_site_label_1
_geom_torsion_atom_site_label_2
_geom_torsion_atom_site_label_3
_geom_torsion_atom_site_label_4
_geom_torsion
Cl1 C1 C2 C3 -178.88(15)
Cl1 C1 C12 C13 179.54(17)
O1 C4 C5 C6 -2.4(3)
N1 C3 C14 O1 0.8(2)
N1 C3 C14 C13 -178.87(19)
N1 C4 C5 C6 176.3(2)
C1 C2 C3 N1 178.2(2)
C1 C2 C3 C14 -0.5(3)
C1 C12 C13 C14 -0.8(3)
C2 C1 C12 C13 0.4(3)
C2 C3 C14 O1 179.82(18)
C2 C3 C14 C13 0.1(3)
C3 N1 C4 O1 0.6(2)
C3 N1 C4 C5 -178.1(2)
C4 O1 C14 C3 -0.4(2)
C4 O1 C14 C13 179.2(2)
C4 N1 C3 C2 -179.7(2)
C4 N1 C3 C14 -0.9(2)
C4 C5 C6 C7 -177.29(19)
C5 C6 C7 C8 156.5(2)
C5 C6 C7 C15 -23.9(3)
C6 C7 C8 C9 -1.4(3)
C6 C7 C8 C18 179.32(17)
C6 C7 C15 C16 178.47(19)
C7 C8 C9 C10 178.8(2)
C7 C8 C18 C17 1.8(3)
C7 C8 C18 C19 -178.10(18)
C7 C15 C16 C17 2.7(3)
C8 C7 C15 C16 -1.9(3)
C8 C9 C10 C11 0.2(3)
C8 C18 C19 C11 -1.5(3)
C9 C8 C18 C17 -177.53(18)
C9 C8 C18 C19 2.6(3)
C9 C10 C11 C19 0.9(3)
C10 C11 C19 C18 -0.3(3)
C12 C1 C2 C3 0.3(3)
C12 C13 C14 O1 -179.10(19)
C12 C13 C14 C3 0.5(3)
C14 O1 C4 N1 -0.1(2)
C14 O1 C4 C5 178.72(18)
C15 C7 C8 C9 178.96(19)
C15 C7 C8 C18 -0.3(3)
C15 C16 C17 C18 -1.1(3)
C16 C17 C18 C8 -1.1(3)
C16 C17 C18 C19 178.79(19)
C17 C18 C19 C11 178.60(19)
C18 C8 C9 C10 -2.0(3)
